data_7018950
loop_
_publ_author_name
'Voloshin, Y. Z.'
'Belov, A. S.'
'Vologzhanina, A. V.'
'Aleksandrov, G. G.'
'Dolganov, A. V.'
'Novikov, V. V.'
'Varzatskii, O. A.'
'Bubnov, Y. N.'

_publ_section_title
;
 Synthesis, structure, properties and immobilization on a gold surface of
 the monoribbed-functionalized tris-dioximate cobalt(ii) clathrochelates
 and an electrocatalytic hydrogen production from H+ ions
;
_journal_issue 20
_journal_name_full 'Dalton Transactions'
_journal_page_first 6078
_journal_paper_doi 10.1039/c2dt12513g
_journal_volume 41
_journal_year 2012
_chemical_formula_moiety 'C38 H38 B2 Co F2 N6 O8, 2(C6 H6)'
_chemical_formula_sum 'C50 H50 B2 Co F2 N6 O8'
_chemical_formula_weight 981.51
_chemical_name_systematic
;
?
;
_space_group_IT_number 19
_symmetry_cell_setting orthorhombic
_symmetry_space_group_name_Hall 'P 2ac 2ab'
_symmetry_space_group_name_H-M 'P 21 21 21'
_atom_sites_solution_hydrogens geom
_atom_sites_solution_primary direct
_atom_sites_solution_secondary difmap
_audit_creation_method SHELXL-97
_cell_angle_alpha 90.00
_cell_angle_beta 90.00
_cell_angle_gamma 90.00
_cell_formula_units_Z 4
_cell_length_a 12.3008(12)
_cell_length_b 14.607(2)
_cell_length_c 26.589(4)
_cell_measurement_reflns_used 1386
_cell_measurement_temperature 100(2)
_cell_measurement_theta_max 23.86
_cell_measurement_theta_min 2.30
_cell_volume 4777.5(11)
_computing_cell_refinement 'APEX2 (Bruker, 2005)'
_computing_data_collection 'APEX2 (Bruker, 2005)'
_computing_data_reduction 'APEX2 (Bruker, 2005)'
_computing_molecular_graphics 'SHELXTL ver. 5.1 (Sheldrick, 2008)'
_computing_publication_material 'SHELXTL ver. 5.1 (Sheldrick, 2008)'
_computing_structure_refinement 'SHELXTL ver. 5.1 (Sheldrick, 2008)'
_computing_structure_solution 'SHELXTL ver. 5.1 (Sheldrick, 2008)'
_diffrn_ambient_temperature 100(2)
_diffrn_measured_fraction_theta_full 0.998
_diffrn_measured_fraction_theta_max 0.998
_diffrn_measurement_device_type 'Bruker APEX-II CCD'
_diffrn_measurement_method '\w scans'
_diffrn_radiation_monochromator graphite
_diffrn_radiation_source 'fine-focus sealed tube'
_diffrn_radiation_type MoK\a
_diffrn_radiation_wavelength 0.71073
_diffrn_reflns_av_R_equivalents 0.0775
_diffrn_reflns_av_sigmaI/netI 0.0790
_diffrn_reflns_limit_h_max 17
_diffrn_reflns_limit_h_min -17
_diffrn_reflns_limit_k_max 20
_diffrn_reflns_limit_k_min -20
_diffrn_reflns_limit_l_max 37
_diffrn_reflns_limit_l_min -37
_diffrn_reflns_number 55220
_diffrn_reflns_theta_full 30.00
_diffrn_reflns_theta_max 30.00
_diffrn_reflns_theta_min 1.53
_diffrn_standards_number 0
_exptl_absorpt_coefficient_mu 0.428
_exptl_absorpt_correction_type none
_exptl_crystal_colour red
_exptl_crystal_density_diffrn 1.365
_exptl_crystal_density_method 'not measured'
_exptl_crystal_description prism
_exptl_crystal_F_000 2044
_exptl_crystal_size_max 0.18
_exptl_crystal_size_mid 0.11
_exptl_crystal_size_min 0.06
_refine_diff_density_max 0.444
_refine_diff_density_min -0.514
_refine_diff_density_rms 0.063
_refine_ls_abs_structure_details 'Flack H D (1983), Acta Cryst. A39, 876-881'
_refine_ls_abs_structure_Flack -0.001(9)
_refine_ls_extinction_method none
_refine_ls_goodness_of_fit_ref 1.034
_refine_ls_hydrogen_treatment constr
_refine_ls_matrix_type full
_refine_ls_number_parameters 612
_refine_ls_number_reflns 13909
_refine_ls_number_restraints 0
_refine_ls_restrained_S_all 1.034
_refine_ls_R_factor_all 0.0805
_refine_ls_R_factor_gt 0.0474
_refine_ls_shift/su_max 0.002
_refine_ls_shift/su_mean 0.000
_refine_ls_structure_factor_coef Fsqd
_refine_ls_weighting_details 'calc w=1/[\s^2^(Fo^2^)+(0.0200P)^2^+1.1000P] where P=(Fo^2^+2Fc^2^)/3'
_refine_ls_weighting_scheme calc
_refine_ls_wR_factor_gt 0.0741
_refine_ls_wR_factor_ref 0.0844
_reflns_number_gt 10335
_reflns_number_total 13909
_reflns_threshold_expression I>2\s(I)
_cod_data_source_file c2dt12513g.txt
_cod_data_source_block ab140
_cod_depositor_comments
;
The following automatic conversions were performed:

'_symmetry_cell_setting' value 'Orthorhombic' changed to
'orthorhombic' according to
/home/saulius/struct/CIF-dictionaries/cif_core.dic dictionary named
'cif_core.dic' version 2.4.1 from 2010-06-29.

Automatic conversion script
Id: cif_fix_values 1715 2011-07-08 13:25:40Z adriana 
;
_cod_original_cell_volume 4777.4(11)
_cod_database_code 7018950

loop_
_symmetry_equiv_pos_as_xyz
'x, y, z'
'-x+1/2, -y, z+1/2'
'-x, y+1/2, -z+1/2'
'x+1/2, -y+1/2, -z'

loop_
_atom_site_label
_atom_site_type_symbol
_atom_site_fract_x
_atom_site_fract_y
_atom_site_fract_z
_atom_site_U_iso_or_equiv
_atom_site_adp_type
_atom_site_occupancy
_atom_site_symmetry_multiplicity
_atom_site_calc_flag
_atom_site_refinement_flags
Co1 Co 0.91397(2) 0.68455(2) 0.845640(11) 0.01559(7) Uani 1 1 d .
F1 F 1.15174(11) 0.47155(9) 0.88087(5) 0.0222(3) Uani 1 1 d .
F2 F 0.68029(11) 0.89579(9) 0.80157(5) 0.0221(3) Uani 1 1 d .
O1 O 1.10954(12) 0.56621(11) 0.81500(6) 0.0215(4) Uani 1 1 d .
O2 O 0.80069(13) 0.79808(11) 0.76398(6) 0.0217(4) Uani 1 1 d .
O3 O 0.97000(13) 0.49900(10) 0.86990(6) 0.0207(4) Uani 1 1 d .
O4 O 0.69567(12) 0.75648(10) 0.83972(7) 0.0214(4) Uani 1 1 d .
O5 O 1.09555(13) 0.61495(10) 0.90338(6) 0.0196(3) Uani 1 1 d .
O6 O 0.83976(12) 0.87114(10) 0.84496(6) 0.0202(3) Uani 1 1 d .
O7 O 1.09113(15) 0.61518(11) 0.71266(6) 0.0255(4) Uani 1 1 d .
O8 O 0.95473(15) 0.74569(12) 0.68965(6) 0.0302(4) Uani 1 1 d .
N1 N 1.03874(15) 0.63385(13) 0.79864(7) 0.0183(4) Uani 1 1 d .
N2 N 0.87947(15) 0.73155(13) 0.77214(7) 0.0191(4) Uani 1 1 d .
N3 N 0.88839(15) 0.56054(13) 0.86165(7) 0.0178(4) Uani 1 1 d .
N4 N 0.75953(13) 0.68391(13) 0.85317(7) 0.0172(4) Uani 1 1 d .
N5 N 1.02966(14) 0.68817(13) 0.89450(7) 0.0163(4) Uani 1 1 d .
N6 N 0.91570(15) 0.81091(13) 0.86203(6) 0.0171(4) Uani 1 1 d .
B1 B 1.0817(2) 0.53914(17) 0.86653(10) 0.0194(5) Uani 1 1 d .
B2 B 0.7542(2) 0.82906(18) 0.81210(10) 0.0196(6) Uani 1 1 d .
C1 C 1.03461(19) 0.64976(16) 0.75124(9) 0.0200(5) Uani 1 1 d .
C2 C 0.94663(19) 0.71436(16) 0.73666(9) 0.0197(5) Uani 1 1 d .
C3 C 0.79040(19) 0.53442(16) 0.87401(9) 0.0179(5) Uani 1 1 d .
C4 C 0.71136(19) 0.60819(16) 0.86639(9) 0.0183(5) Uani 1 1 d .
C5 C 1.05371(18) 0.76691(15) 0.91492(8) 0.0160(5) Uani 1 1 d .
C6 C 0.98062(18) 0.83863(15) 0.89796(8) 0.0167(5) Uani 1 1 d .
C7 C 1.2019(2) 0.58097(17) 0.71808(10) 0.0257(6) Uani 1 1 d .
H7A H 1.2284 0.5594 0.6850 0.031 Uiso 1 1 calc R
H7B H 1.2018 0.5280 0.7413 0.031 Uiso 1 1 calc R
C8 C 1.2782(2) 0.65323(18) 0.73792(10) 0.0290(6) Uani 1 1 d .
H8A H 1.2671 0.6603 0.7746 0.035 Uiso 1 1 calc R
H8B H 1.2615 0.7126 0.7217 0.035 Uiso 1 1 calc R
C9 C 1.3963(2) 0.6282(2) 0.72777(11) 0.0351(7) Uani 1 1 d .
H9A H 1.4116 0.5674 0.7425 0.042 Uiso 1 1 calc R
H9B H 1.4078 0.6239 0.6910 0.042 Uiso 1 1 calc R
C10 C 1.4751(2) 0.6976(2) 0.74948(11) 0.0419(7) Uani 1 1 d .
H10A H 1.5498 0.6794 0.7413 0.063 Uiso 1 1 calc R
H10B H 1.4664 0.7001 0.7861 0.063 Uiso 1 1 calc R
H10C H 1.4602 0.7581 0.7351 0.063 Uiso 1 1 calc R
C11 C 0.8599(2) 0.78213(17) 0.66346(10) 0.0310(6) Uani 1 1 d .
H11A H 0.8822 0.8034 0.6296 0.037 Uiso 1 1 calc R
H11B H 0.8318 0.8357 0.6822 0.037 Uiso 1 1 calc R
C12 C 0.7702(2) 0.71191(18) 0.65806(11) 0.0376(7) Uani 1 1 d .
H12A H 0.7555 0.6839 0.6913 0.045 Uiso 1 1 calc R
H12B H 0.7946 0.6628 0.6350 0.045 Uiso 1 1 calc R
C13 C 0.6652(3) 0.7541(2) 0.63769(12) 0.0480(8) Uani 1 1 d .
H13A H 0.6076 0.7067 0.6380 0.058 Uiso 1 1 calc R
H13B H 0.6421 0.8038 0.6606 0.058 Uiso 1 1 calc R
C14 C 0.6746(3) 0.7920(2) 0.58564(13) 0.0602(11) Uani 1 1 d .
H14A H 0.6021 0.8077 0.5730 0.090 Uiso 1 1 calc R
H14B H 0.7076 0.7460 0.5636 0.090 Uiso 1 1 calc R
H14C H 0.7202 0.8470 0.5862 0.090 Uiso 1 1 calc R
C15 C 0.76359(18) 0.44282(16) 0.89367(9) 0.0198(5) Uani 1 1 d .
C16 C 0.7975(2) 0.36442(16) 0.86857(10) 0.0254(6) Uani 1 1 d .
H16A H 0.8389 0.3698 0.8386 0.030 Uiso 1 1 calc R
C17 C 0.7712(2) 0.27847(17) 0.88704(11) 0.0322(7) Uani 1 1 d .
H17A H 0.7932 0.2252 0.8693 0.039 Uiso 1 1 calc R
C18 C 0.7130(2) 0.27028(18) 0.93140(12) 0.0357(7) Uani 1 1 d .
H18A H 0.6953 0.2114 0.9442 0.043 Uiso 1 1 calc R
C19 C 0.6808(2) 0.34774(18) 0.95685(11) 0.0353(7) Uani 1 1 d .
H19A H 0.6421 0.3421 0.9876 0.042 Uiso 1 1 calc R
C20 C 0.7045(2) 0.43397(18) 0.93783(10) 0.0271(6) Uani 1 1 d .
H20A H 0.6801 0.4871 0.9551 0.032 Uiso 1 1 calc R
C21 C 0.5922(2) 0.59962(16) 0.87187(9) 0.0213(5) Uani 1 1 d .
C22 C 0.5367(2) 0.52610(17) 0.85131(11) 0.0282(6) Uani 1 1 d .
H22A H 0.5749 0.4790 0.8342 0.034 Uiso 1 1 calc R
C23 C 0.4237(2) 0.52212(19) 0.85607(11) 0.0369(7) Uani 1 1 d .
H23A H 0.3847 0.4723 0.8419 0.044 Uiso 1 1 calc R
C24 C 0.3690(2) 0.5897(2) 0.88108(12) 0.0372(7) Uani 1 1 d .
H24A H 0.2920 0.5865 0.8838 0.045 Uiso 1 1 calc R
C25 C 0.4233(2) 0.66201(18) 0.90226(10) 0.0310(6) Uani 1 1 d .
H25A H 0.3845 0.7078 0.9202 0.037 Uiso 1 1 calc R
C26 C 0.53503(19) 0.66780(16) 0.89733(9) 0.0237(5) Uani 1 1 d .
H26A H 0.5730 0.7184 0.9113 0.028 Uiso 1 1 calc R
C27 C 1.14568(19) 0.78215(16) 0.94984(9) 0.0179(5) Uani 1 1 d .
C28 C 1.2109(2) 0.85908(17) 0.94446(9) 0.0225(5) Uani 1 1 d .
H28A H 1.1968 0.9017 0.9183 0.027 Uiso 1 1 calc R
C29 C 1.2971(2) 0.87383(18) 0.97755(10) 0.0291(6) Uani 1 1 d .
H29A H 1.3433 0.9254 0.9733 0.035 Uiso 1 1 calc R
C30 C 1.3151(2) 0.8137(2) 1.01630(9) 0.0305(6) Uani 1 1 d .
H30A H 1.3726 0.8248 1.0394 0.037 Uiso 1 1 calc R
C31 C 1.2504(2) 0.73710(18) 1.02213(10) 0.0277(6) Uani 1 1 d .
H31A H 1.2640 0.6957 1.0490 0.033 Uiso 1 1 calc R
C32 C 1.1659(2) 0.72056(16) 0.98898(9) 0.0225(5) Uani 1 1 d .
H32A H 1.1218 0.6676 0.9928 0.027 Uiso 1 1 calc R
C33 C 0.97436(18) 0.93122(16) 0.92034(9) 0.0178(5) Uani 1 1 d .
C34 C 0.96245(19) 0.93986(17) 0.97237(9) 0.0214(5) Uani 1 1 d .
H34A H 0.9626 0.8869 0.9931 0.026 Uiso 1 1 calc R
C35 C 0.9505(2) 1.02596(17) 0.99366(10) 0.0268(6) Uani 1 1 d .
H35A H 0.9407 1.0320 1.0289 0.032 Uiso 1 1 calc R
C36 C 0.9528(2) 1.10320(18) 0.96328(10) 0.0292(6) Uani 1 1 d .
H36A H 0.9442 1.1621 0.9779 0.035 Uiso 1 1 calc R
C37 C 0.9677(2) 1.09495(17) 0.91184(10) 0.0272(6) Uani 1 1 d .
H37A H 0.9713 1.1482 0.8914 0.033 Uiso 1 1 calc R
C38 C 0.9773(2) 1.00909(16) 0.89033(9) 0.0225(5) Uani 1 1 d .
H38A H 0.9858 1.0033 0.8550 0.027 Uiso 1 1 calc R
C1S C 0.5511(3) 0.07301(19) 1.00414(12) 0.0399(8) Uani 1 1 d .
H1SA H 0.5400 0.0941 1.0376 0.048 Uiso 1 1 calc R
C2S C 0.6477(3) 0.03401(19) 0.99109(12) 0.0407(7) Uani 1 1 d .
H2SA H 0.7037 0.0282 1.0155 0.049 Uiso 1 1 calc R
C3S C 0.6646(3) 0.00314(19) 0.94298(12) 0.0415(8) Uani 1 1 d .
H3SA H 0.7323 -0.0235 0.9340 0.050 Uiso 1 1 calc R
C4S C 0.5827(3) 0.01093(19) 0.90751(11) 0.0449(8) Uani 1 1 d .
H4SA H 0.5939 -0.0110 0.8743 0.054 Uiso 1 1 calc R
C5S C 0.4850(3) 0.0506(2) 0.92048(13) 0.0488(8) Uani 1 1 d .
H5SA H 0.4286 0.0564 0.8963 0.059 Uiso 1 1 calc R
C6S C 0.4698(3) 0.0819(2) 0.96913(13) 0.0435(8) Uani 1 1 d .
H6SA H 0.4028 0.1097 0.9783 0.052 Uiso 1 1 calc R
C7S C 0.32515(17) 0.88802(16) 0.81361(8) 0.0562(10) Uani 1 1 d G
H7SA H 0.3833 0.8616 0.8321 0.067 Uiso 1 1 calc R
C8S C 0.2235(2) 0.84639(12) 0.81361(7) 0.0503(9) Uani 1 1 d G
H8SA H 0.2123 0.7916 0.8321 0.060 Uiso 1 1 calc R
C9S C 0.13840(15) 0.88498(15) 0.78656(8) 0.0502(9) Uani 1 1 d G
H9SA H 0.0690 0.8565 0.7866 0.060 Uiso 1 1 calc R
C10S C 0.15488(17) 0.96521(15) 0.75950(7) 0.0484(9) Uani 1 1 d G
H10D H 0.0967 0.9916 0.7410 0.058 Uiso 1 1 calc R
C11S C 0.2565(2) 1.00684(12) 0.75949(7) 0.0520(10) Uani 1 1 d G
H11C H 0.2678 1.0617 0.7410 0.062 Uiso 1 1 calc R
C12S C 0.34163(15) 0.96825(16) 0.78655(8) 0.0565(10) Uani 1 1 d G
H12C H 0.4111 0.9967 0.7865 0.068 Uiso 1 1 calc R

loop_
_atom_site_aniso_label
_atom_site_aniso_U_11
_atom_site_aniso_U_22
_atom_site_aniso_U_33
_atom_site_aniso_U_23
_atom_site_aniso_U_13
_atom_site_aniso_U_12
Co1 0.01301(13) 0.01604(13) 0.01771(14) 0.00091(14) -0.00004(14) 0.00099(13)
F1 0.0181(7) 0.0200(7) 0.0284(8) 0.0008(6) -0.0013(6) 0.0048(6)
F2 0.0204(8) 0.0199(7) 0.0260(8) 0.0035(6) -0.0027(6) 0.0034(6)
O1 0.0190(9) 0.0241(9) 0.0215(9) 0.0030(7) 0.0018(7) 0.0070(7)
O2 0.0220(8) 0.0222(9) 0.0208(8) 0.0009(7) -0.0015(7) 0.0075(7)
O3 0.0148(8) 0.0161(8) 0.0312(10) 0.0031(7) -0.0019(7) 0.0018(7)
O4 0.0169(8) 0.0183(8) 0.0289(10) 0.0058(8) 0.0001(8) 0.0049(7)
O5 0.0166(8) 0.0177(8) 0.0245(9) -0.0005(7) -0.0034(8) 0.0056(7)
O6 0.0188(8) 0.0178(8) 0.0240(8) -0.0004(8) -0.0069(8) 0.0046(6)
O7 0.0238(9) 0.0343(10) 0.0184(8) -0.0045(7) 0.0029(8) 0.0049(9)
O8 0.0345(10) 0.0384(11) 0.0178(9) 0.0050(8) 0.0033(8) 0.0062(9)
N1 0.0155(10) 0.0198(10) 0.0197(10) 0.0010(8) 0.0006(8) 0.0051(8)
N2 0.0169(10) 0.0200(10) 0.0205(10) -0.0005(8) -0.0025(8) 0.0014(8)
N3 0.0147(10) 0.0177(9) 0.0210(10) 0.0014(8) 0.0008(8) 0.0018(8)
N4 0.0142(8) 0.0181(9) 0.0194(10) 0.0026(9) 0.0003(8) 0.0038(8)
N5 0.0136(9) 0.0178(9) 0.0174(9) 0.0003(9) 0.0006(8) 0.0026(9)
N6 0.0159(8) 0.0185(8) 0.0169(8) 0.0058(8) -0.0017(8) 0.0017(9)
B1 0.0165(13) 0.0186(12) 0.0232(13) -0.0006(11) 0.0002(12) 0.0018(12)
B2 0.0167(13) 0.0196(14) 0.0226(14) 0.0038(12) -0.0002(11) -0.0004(11)
C1 0.0183(12) 0.0201(11) 0.0215(13) -0.0013(10) 0.0041(10) -0.0013(10)
C2 0.0230(13) 0.0200(11) 0.0161(11) 0.0008(9) -0.0002(10) -0.0025(9)
C3 0.0159(11) 0.0209(12) 0.0168(12) 0.0003(10) 0.0004(10) -0.0008(10)
C4 0.0150(11) 0.0193(12) 0.0206(12) 0.0023(10) 0.0004(10) -0.0019(10)
C5 0.0142(11) 0.0198(12) 0.0140(11) 0.0032(9) 0.0025(9) -0.0002(9)
C6 0.0145(11) 0.0195(12) 0.0161(11) 0.0020(9) 0.0014(9) -0.0011(9)
C7 0.0227(13) 0.0277(14) 0.0266(14) -0.0031(11) 0.0032(11) 0.0068(11)
C8 0.0288(15) 0.0305(14) 0.0278(14) -0.0038(12) 0.0034(12) 0.0010(12)
C9 0.0290(16) 0.0422(16) 0.0342(16) -0.0059(13) 0.0025(13) 0.0018(13)
C10 0.0283(15) 0.0518(19) 0.0456(18) -0.0071(16) 0.0028(14) -0.0012(15)
C11 0.0440(17) 0.0261(13) 0.0229(14) 0.0031(11) -0.0021(13) 0.0091(12)
C12 0.0539(18) 0.0296(14) 0.0293(15) 0.0016(13) -0.0129(15) 0.0038(13)
C13 0.054(2) 0.0385(17) 0.051(2) 0.0023(15) -0.0202(17) -0.0028(16)
C14 0.075(3) 0.046(2) 0.059(2) 0.0181(18) -0.034(2) -0.0163(19)
C15 0.0145(11) 0.0180(12) 0.0268(13) 0.0022(10) -0.0031(10) -0.0011(9)
C16 0.0262(14) 0.0236(13) 0.0263(14) 0.0026(11) 0.0005(11) 0.0025(11)
C17 0.0367(16) 0.0189(13) 0.0409(17) -0.0020(12) 0.0022(14) -0.0006(11)
C18 0.0371(16) 0.0215(14) 0.0484(18) 0.0124(13) 0.0027(15) -0.0012(12)
C19 0.0341(16) 0.0310(15) 0.0409(17) 0.0142(13) 0.0134(14) 0.0033(12)
C20 0.0264(14) 0.0242(13) 0.0306(15) 0.0044(12) 0.0050(12) 0.0034(11)
C21 0.0155(11) 0.0250(12) 0.0232(12) 0.0087(10) 0.0003(11) -0.0031(11)
C22 0.0233(13) 0.0247(13) 0.0366(15) 0.0029(12) -0.0049(12) -0.0023(11)
C23 0.0271(14) 0.0333(14) 0.0504(19) 0.0088(13) -0.0111(15) -0.0095(13)
C24 0.0183(13) 0.0440(17) 0.0494(19) 0.0173(15) -0.0007(13) -0.0025(13)
C25 0.0204(13) 0.0398(15) 0.0328(14) 0.0070(12) 0.0030(12) 0.0065(12)
C26 0.0195(12) 0.0257(14) 0.0260(13) 0.0042(11) 0.0013(11) 0.0010(10)
C27 0.0151(11) 0.0214(11) 0.0173(12) -0.0035(10) -0.0017(10) 0.0027(9)
C28 0.0213(13) 0.0243(13) 0.0221(13) -0.0025(11) -0.0052(11) 0.0028(11)
C29 0.0233(14) 0.0287(14) 0.0354(16) -0.0084(13) -0.0040(12) -0.0048(12)
C30 0.0251(13) 0.0395(15) 0.0268(13) -0.0105(14) -0.0120(11) 0.0097(14)
C31 0.0301(14) 0.0315(15) 0.0215(13) -0.0014(12) -0.0072(12) 0.0116(12)
C32 0.0247(13) 0.0237(12) 0.0191(12) -0.0012(10) 0.0001(11) 0.0041(11)
C33 0.0144(11) 0.0186(12) 0.0204(12) -0.0020(10) -0.0024(10) 0.0013(10)
C34 0.0215(12) 0.0224(12) 0.0203(12) 0.0004(10) -0.0026(11) 0.0030(11)
C35 0.0296(14) 0.0310(14) 0.0199(13) -0.0039(11) -0.0021(11) 0.0018(12)
C36 0.0316(15) 0.0236(13) 0.0323(15) -0.0074(12) -0.0043(12) 0.0011(11)
C37 0.0298(14) 0.0217(13) 0.0300(15) 0.0007(11) -0.0068(12) 0.0004(11)
C38 0.0228(13) 0.0237(13) 0.0210(12) 0.0007(10) -0.0053(11) -0.0018(11)
C1S 0.057(2) 0.0300(15) 0.0330(16) 0.0036(13) 0.0079(15) -0.0048(15)
C2S 0.0415(18) 0.0346(16) 0.0459(19) 0.0126(15) -0.0059(15) -0.0012(14)
C3S 0.0450(19) 0.0306(15) 0.049(2) 0.0120(15) 0.0113(17) 0.0059(14)
C4S 0.064(2) 0.0369(16) 0.0333(16) 0.0027(13) 0.0063(18) 0.0029(18)
C5S 0.052(2) 0.050(2) 0.044(2) 0.0096(17) -0.0081(17) 0.0007(17)
C6S 0.0365(17) 0.0367(17) 0.057(2) 0.0063(16) 0.0118(16) 0.0042(14)
C7S 0.064(3) 0.070(2) 0.0341(18) -0.0048(18) -0.0040(18) 0.032(2)
C8S 0.094(3) 0.0258(15) 0.0305(17) -0.0016(13) 0.0203(19) -0.0079(18)
C9S 0.049(2) 0.064(2) 0.0380(18) -0.0256(17) 0.0219(16) -0.0218(18)
C10S 0.052(2) 0.059(2) 0.0342(18) -0.0126(16) -0.0017(16) 0.0242(18)
C11S 0.095(3) 0.0316(17) 0.0288(17) -0.0018(14) 0.0099(19) -0.0092(19)
C12S 0.049(2) 0.081(3) 0.0398(19) -0.0167(19) 0.0145(17) -0.031(2)

loop_
_atom_type_symbol
_atom_type_description
_atom_type_scat_dispersion_real
_atom_type_scat_dispersion_imag
_atom_type_scat_source
C C 0.0033 0.0016 'International Tables Vol C Tables 4.2.6.8 and 6.1.1.4'
H H 0.0000 0.0000 'International Tables Vol C Tables 4.2.6.8 and 6.1.1.4'
B B 0.0013 0.0007 'International Tables Vol C Tables 4.2.6.8 and 6.1.1.4'
N N 0.0061 0.0033 'International Tables Vol C Tables 4.2.6.8 and 6.1.1.4'
O O 0.0106 0.0060 'International Tables Vol C Tables 4.2.6.8 and 6.1.1.4'
F F 0.0171 0.0103 'International Tables Vol C Tables 4.2.6.8 and 6.1.1.4'
Co Co 0.3494 0.9721 'International Tables Vol C Tables 4.2.6.8 and 6.1.1.4'

loop_
_geom_angle_atom_site_label_1
_geom_angle_atom_site_label_2
_geom_angle_atom_site_label_3
_geom_angle
N3 Co1 N6 152.15(7)
N3 Co1 N4 78.80(8)
N6 Co1 N4 89.53(8)
N3 Co1 N5 89.85(8)
N6 Co1 N5 79.06(8)
N4 Co1 N5 131.57(8)
N3 Co1 N1 85.31(8)
N6 Co1 N1 117.95(8)
N4 Co1 N1 141.50(8)
N5 Co1 N1 82.65(7)
N3 Co1 N2 119.13(8)
N6 Co1 N2 84.18(7)
N4 Co1 N2 84.20(8)
N5 Co1 N2 139.66(8)
N1 Co1 N2 73.32(7)
N1 O1 B1 109.77(17)
N2 O2 B2 110.50(17)
N3 O3 B1 114.04(16)
N4 O4 B2 113.99(16)
N5 O5 B1 113.69(17)
N6 O6 B2 114.27(16)
C1 O7 C7 122.61(19)
C2 O8 C11 120.8(2)
C1 N1 O1 117.52(19)
C1 N1 Co1 119.26(16)
O1 N1 Co1 121.35(13)
C2 N2 O2 118.22(19)
C2 N2 Co1 119.23(16)
O2 N2 Co1 120.76(13)
C3 N3 O3 116.47(19)
C3 N3 Co1 119.41(16)
O3 N3 Co1 123.06(13)
C4 N4 O4 117.87(17)
C4 N4 Co1 118.99(16)
O4 N4 Co1 122.70(14)
C5 N5 O5 118.98(18)
C5 N5 Co1 118.14(15)
O5 N5 Co1 122.30(14)
C6 N6 O6 117.51(18)
C6 N6 Co1 118.39(15)
O6 N6 Co1 123.01(13)
F1 B1 O1 108.0(2)
F1 B1 O5 106.4(2)
O1 B1 O5 112.81(19)
F1 B1 O3 106.23(19)
O1 B1 O3 112.1(2)
O5 B1 O3 111.0(2)
F2 B2 O2 107.5(2)
F2 B2 O4 106.89(19)
O2 B2 O4 113.6(2)
F2 B2 O6 107.15(19)
O2 B2 O6 111.07(19)
O4 B2 O6 110.28(19)
N1 C1 O7 131.6(2)
N1 C1 C2 113.6(2)
O7 C1 C2 114.7(2)
N2 C2 O8 132.2(2)
N2 C2 C1 113.7(2)
O8 C2 C1 114.0(2)
N3 C3 C4 111.3(2)
N3 C3 C15 124.1(2)
C4 C3 C15 124.6(2)
N4 C4 C3 111.1(2)
N4 C4 C21 123.3(2)
C3 C4 C21 125.6(2)
N5 C5 C6 111.5(2)
N5 C5 C27 124.5(2)
C6 C5 C27 124.0(2)
N6 C6 C5 112.4(2)
N6 C6 C33 123.0(2)
C5 C6 C33 124.5(2)
O7 C7 C8 112.1(2)
O7 C7 H7A 109.2
C8 C7 H7A 109.2
O7 C7 H7B 109.2
C8 C7 H7B 109.2
H7A C7 H7B 107.9
C7 C8 C9 111.4(2)
C7 C8 H8A 109.4
C9 C8 H8A 109.4
C7 C8 H8B 109.4
C9 C8 H8B 109.4
H8A C8 H8B 108.0
C10 C9 C8 112.5(2)
C10 C9 H9A 109.1
C8 C9 H9A 109.1
C10 C9 H9B 109.1
C8 C9 H9B 109.1
H9A C9 H9B 107.8
C9 C10 H10A 109.5
C9 C10 H10B 109.5
H10A C10 H10B 109.5
C9 C10 H10C 109.5
H10A C10 H10C 109.5
H10B C10 H10C 109.5
O8 C11 C12 112.4(2)
O8 C11 H11A 109.1
C12 C11 H11A 109.1
O8 C11 H11B 109.1
C12 C11 H11B 109.1
H11A C11 H11B 107.9
C11 C12 C13 112.1(2)
C11 C12 H12A 109.2
C13 C12 H12A 109.2
C11 C12 H12B 109.2
C13 C12 H12B 109.2
H12A C12 H12B 107.9
C14 C13 C12 114.3(3)
C14 C13 H13A 108.7
C12 C13 H13A 108.7
C14 C13 H13B 108.7
C12 C13 H13B 108.7
H13A C13 H13B 107.6
C13 C14 H14A 109.5
C13 C14 H14B 109.5
H14A C14 H14B 109.5
C13 C14 H14C 109.5
H14A C14 H14C 109.5
H14B C14 H14C 109.5
C20 C15 C16 119.1(2)
C20 C15 C3 120.1(2)
C16 C15 C3 120.7(2)
C17 C16 C15 120.4(2)
C17 C16 H16A 119.8
C15 C16 H16A 119.8
C18 C17 C16 120.0(3)
C18 C17 H17A 120.0
C16 C17 H17A 120.0
C19 C18 C17 119.8(2)
C19 C18 H18A 120.1
C17 C18 H18A 120.1
C18 C19 C20 120.4(3)
C18 C19 H19A 119.8
C20 C19 H19A 119.8
C15 C20 C19 120.2(3)
C15 C20 H20A 119.9
C19 C20 H20A 119.9
C22 C21 C26 119.8(2)
C22 C21 C4 121.0(2)
C26 C21 C4 119.2(2)
C21 C22 C23 119.1(3)
C21 C22 H22A 120.4
C23 C22 H22A 120.4
C24 C23 C22 120.3(3)
C24 C23 H23A 119.9
C22 C23 H23A 119.9
C23 C24 C25 121.1(3)
C23 C24 H24A 119.5
C25 C24 H24A 119.5
C24 C25 C26 119.5(3)
C24 C25 H25A 120.2
C26 C25 H25A 120.2
C25 C26 C21 120.2(2)
C25 C26 H26A 119.9
C21 C26 H26A 119.9
C28 C27 C32 119.7(2)
C28 C27 C5 119.9(2)
C32 C27 C5 120.4(2)
C27 C28 C29 120.0(2)
C27 C28 H28A 120.0
C29 C28 H28A 120.0
C30 C29 C28 119.8(2)
C30 C29 H29A 120.1
C28 C29 H29A 120.1
C29 C30 C31 120.7(2)
C29 C30 H30A 119.7
C31 C30 H30A 119.7
C30 C31 C32 120.1(2)
C30 C31 H31A 119.9
C32 C31 H31A 119.9
C31 C32 C27 119.7(2)
C31 C32 H32A 120.2
C27 C32 H32A 120.2
C38 C33 C34 119.8(2)
C38 C33 C6 121.0(2)
C34 C33 C6 119.1(2)
C35 C34 C33 119.8(2)
C35 C34 H34A 120.1
C33 C34 H34A 120.1
C34 C35 C36 119.8(2)
C34 C35 H35A 120.1
C36 C35 H35A 120.1
C37 C36 C35 120.4(2)
C37 C36 H36A 119.8
C35 C36 H36A 119.8
C38 C37 C36 119.9(2)
C38 C37 H37A 120.1
C36 C37 H37A 120.1
C37 C38 C33 120.1(2)
C37 C38 H38A 119.9
C33 C38 H38A 119.9
C2S C1S C6S 120.1(3)
C2S C1S H1SA 119.9
C6S C1S H1SA 119.9
C1S C2S C3S 120.5(3)
C1S C2S H2SA 119.8
C3S C2S H2SA 119.8
C2S C3S C4S 119.9(3)
C2S C3S H3SA 120.1
C4S C3S H3SA 120.1
C5S C4S C3S 119.9(3)
C5S C4S H4SA 120.1
C3S C4S H4SA 120.1
C4S C5S C6S 119.4(3)
C4S C5S H5SA 120.3
C6S C5S H5SA 120.3
C1S C6S C5S 120.3(3)
C1S C6S H6SA 119.9
C5S C6S H6SA 119.9
C8S C7S C12S 120.0
C8S C7S H7SA 120.0
C12S C7S H7SA 120.0
C7S C8S C9S 120.0
C7S C8S H8SA 120.0
C9S C8S H8SA 120.0
C10S C9S C8S 120.0
C10S C9S H9SA 120.0
C8S C9S H9SA 120.0
C9S C10S C11S 120.0
C9S C10S H10D 120.0
C11S C10S H10D 120.0
C12S C11S C10S 120.0
C12S C11S H11C 120.0
C10S C11S H11C 120.0
C11S C12S C7S 120.0
C11S C12S H12C 120.0
C7S C12S H12C 120.0

loop_
_geom_bond_atom_site_label_1
_geom_bond_atom_site_label_2
_geom_bond_distance
Co1 N3 1.8871(19)
Co1 N6 1.8966(19)
Co1 N4 1.9103(17)
Co1 N5 1.9277(18)
Co1 N1 2.1131(19)
Co1 N2 2.1144(19)
F1 B1 1.365(3)
F2 B2 1.362(3)
O1 N1 1.387(2)
O1 B1 1.467(3)
O2 N2 1.389(2)
O2 B2 1.473(3)
O3 N3 1.365(2)
O3 B1 1.496(3)
O4 N4 1.367(2)
O4 B2 1.477(3)
O5 N5 1.363(2)
O5 B1 1.488(3)
O6 N6 1.361(2)
O6 B2 1.500(3)
O7 C1 1.338(3)
O7 C7 1.458(3)
O8 C2 1.335(3)
O8 C11 1.459(3)
N1 C1 1.283(3)
N2 C2 1.279(3)
N3 C3 1.306(3)
N4 C4 1.303(3)
N5 C5 1.306(3)
N6 C6 1.309(3)
C1 C2 1.487(3)
C3 C4 1.465(3)
C3 C15 1.474(3)
C4 C21 1.479(3)
C5 C6 1.452(3)
C5 C27 1.480(3)
C6 C33 1.480(3)
C7 C8 1.508(4)
C7 H7A 0.9900
C7 H7B 0.9900
C8 C9 1.522(4)
C8 H8A 0.9900
C8 H8B 0.9900
C9 C10 1.517(4)
C9 H9A 0.9900
C9 H9B 0.9900
C10 H10A 0.9800
C10 H10B 0.9800
C10 H10C 0.9800
C11 C12 1.514(4)
C11 H11A 0.9900
C11 H11B 0.9900
C12 C13 1.530(4)
C12 H12A 0.9900
C12 H12B 0.9900
C13 C14 1.495(4)
C13 H13A 0.9900
C13 H13B 0.9900
C14 H14A 0.9800
C14 H14B 0.9800
C14 H14C 0.9800
C15 C20 1.387(3)
C15 C16 1.389(3)
C16 C17 1.386(3)
C16 H16A 0.9500
C17 C18 1.385(4)
C17 H17A 0.9500
C18 C19 1.377(4)
C18 H18A 0.9500
C19 C20 1.388(3)
C19 H19A 0.9500
C20 H20A 0.9500
C21 C22 1.385(3)
C21 C26 1.394(3)
C22 C23 1.397(4)
C22 H22A 0.9500
C23 C24 1.368(4)
C23 H23A 0.9500
C24 C25 1.370(4)
C24 H24A 0.9500
C25 C26 1.384(3)
C25 H25A 0.9500
C26 H26A 0.9500
C27 C28 1.388(3)
C27 C32 1.398(3)
C28 C29 1.395(3)
C28 H28A 0.9500
C29 C30 1.372(4)
C29 H29A 0.9500
C30 C31 1.381(4)
C30 H30A 0.9500
C31 C32 1.385(3)
C31 H31A 0.9500
C32 H32A 0.9500
C33 C38 1.390(3)
C33 C34 1.397(3)
C34 C35 1.387(3)
C34 H34A 0.9500
C35 C36 1.388(4)
C35 H35A 0.9500
C36 C37 1.385(4)
C36 H36A 0.9500
C37 C38 1.384(3)
C37 H37A 0.9500
C38 H38A 0.9500
C1S C2S 1.362(4)
C1S C6S 1.372(4)
C1S H1SA 0.9500
C2S C3S 1.372(4)
C2S H2SA 0.9500
C3S C4S 1.384(4)
C3S H3SA 0.9500
C4S C5S 1.378(5)
C4S H4SA 0.9500
C5S C6S 1.385(5)
C5S H5SA 0.9500
C6S H6SA 0.9500
C7S C8S 1.3900
C7S C12S 1.3900
C7S H7SA 0.9500
C8S C9S 1.3900
C8S H8SA 0.9500
C9S C10S 1.3900
C9S H9SA 0.9500
C10S C11S 1.3900
C10S H10D 0.9500
C11S C12S 1.3900
C11S H11C 0.9500
C12S H12C 0.9500

loop_
_geom_torsion_atom_site_label_1
_geom_torsion_atom_site_label_2
_geom_torsion_atom_site_label_3
_geom_torsion_atom_site_label_4
_geom_torsion
B1 O1 N1 C1 -163.8(2)
B1 O1 N1 Co1 0.6(2)
N3 Co1 N1 C1 119.57(19)
N6 Co1 N1 C1 -76.5(2)
N4 Co1 N1 C1 54.2(2)
N5 Co1 N1 C1 -149.97(19)
N2 Co1 N1 C1 -2.74(18)
N3 Co1 N1 O1 -44.49(16)
N6 Co1 N1 O1 119.40(15)
N4 Co1 N1 O1 -109.89(17)
N5 Co1 N1 O1 45.97(16)
N2 Co1 N1 O1 -166.80(17)
B2 O2 N2 C2 -162.3(2)
B2 O2 N2 Co1 2.3(2)
N3 Co1 N2 C2 -78.50(19)
N6 Co1 N2 C2 117.65(19)
N4 Co1 N2 C2 -152.23(19)
N5 Co1 N2 C2 52.2(2)
N1 Co1 N2 C2 -3.85(17)
N3 Co1 N2 O2 117.05(15)
N6 Co1 N2 O2 -46.81(15)
N4 Co1 N2 O2 43.31(15)
N5 Co1 N2 O2 -112.30(17)
N1 Co1 N2 O2 -168.30(17)
B1 O3 N3 C3 -166.5(2)
B1 O3 N3 Co1 1.6(2)
N6 Co1 N3 C3 61.0(3)
N4 Co1 N3 C3 -5.88(18)
N5 Co1 N3 C3 126.73(18)
N1 Co1 N3 C3 -150.64(19)
N2 Co1 N3 C3 -82.69(19)
N6 Co1 N3 O3 -106.8(2)
N4 Co1 N3 O3 -173.71(18)
N5 Co1 N3 O3 -41.10(17)
N1 Co1 N3 O3 41.53(16)
N2 Co1 N3 O3 109.48(16)
B2 O4 N4 C4 -163.6(2)
B2 O4 N4 Co1 8.7(2)
N3 Co1 N4 C4 2.43(18)
N6 Co1 N4 C4 -152.12(18)
N5 Co1 N4 C4 -77.3(2)
N1 Co1 N4 C4 69.9(2)
N2 Co1 N4 C4 123.68(18)
N3 Co1 N4 O4 -169.79(17)
N6 Co1 N4 O4 35.66(16)
N5 Co1 N4 O4 110.53(17)
N1 Co1 N4 O4 -102.30(19)
N2 Co1 N4 O4 -48.53(16)
B1 O5 N5 C5 -161.7(2)
B1 O5 N5 Co1 9.5(2)
N3 Co1 N5 C5 -153.72(17)
N6 Co1 N5 C5 0.58(16)
N4 Co1 N5 C5 -78.90(19)
N1 Co1 N5 C5 121.00(17)
N2 Co1 N5 C5 67.8(2)
N3 Co1 N5 O5 35.06(16)
N6 Co1 N5 O5 -170.65(16)
N4 Co1 N5 O5 109.88(16)
N1 Co1 N5 O5 -50.23(15)
N2 Co1 N5 O5 -103.43(17)
B2 O6 N6 C6 -167.7(2)
B2 O6 N6 Co1 0.1(2)
N3 Co1 N6 C6 63.0(3)
N4 Co1 N6 C6 127.49(17)
N5 Co1 N6 C6 -5.16(17)
N1 Co1 N6 C6 -80.67(18)
N2 Co1 N6 C6 -148.30(18)
N3 Co1 N6 O6 -104.72(19)
N4 Co1 N6 O6 -40.26(16)
N5 Co1 N6 O6 -172.91(17)
N1 Co1 N6 O6 111.58(16)
N2 Co1 N6 O6 43.96(15)
N1 O1 B1 F1 178.93(17)
N1 O1 B1 O5 -63.8(2)
N1 O1 B1 O3 62.3(2)
N5 O5 B1 F1 -179.35(17)
N5 O5 B1 O1 62.5(3)
N5 O5 B1 O3 -64.2(2)
N3 O3 B1 F1 173.71(17)
N3 O3 B1 O1 -68.6(2)
N3 O3 B1 O5 58.5(2)
N2 O2 B2 F2 178.23(17)
N2 O2 B2 O4 -63.7(2)
N2 O2 B2 O6 61.3(2)
N4 O4 B2 F2 -179.92(17)
N4 O4 B2 O2 61.7(2)
N4 O4 B2 O6 -63.8(2)
N6 O6 B2 F2 175.21(17)
N6 O6 B2 O2 -67.7(2)
N6 O6 B2 O4 59.2(2)
O1 N1 C1 O7 -3.5(4)
Co1 N1 C1 O7 -168.2(2)
O1 N1 C1 C2 172.46(18)
Co1 N1 C1 C2 7.8(3)
C7 O7 C1 N1 -28.3(4)
C7 O7 C1 C2 155.8(2)
O2 N2 C2 O8 -3.8(4)
Co1 N2 C2 O8 -168.6(2)
O2 N2 C2 C1 173.64(18)
Co1 N2 C2 C1 8.8(3)
C11 O8 C2 N2 -24.2(4)
C11 O8 C2 C1 158.3(2)
N1 C1 C2 N2 -10.7(3)
O7 C1 C2 N2 166.0(2)
N1 C1 C2 O8 167.3(2)
O7 C1 C2 O8 -16.1(3)
O3 N3 C3 C4 176.40(18)
Co1 N3 C3 C4 7.8(3)
O3 N3 C3 C15 -2.9(3)
Co1 N3 C3 C15 -171.50(18)
O4 N4 C4 C3 173.46(18)
Co1 N4 C4 C3 0.9(3)
O4 N4 C4 C21 -5.6(3)
Co1 N4 C4 C21 -178.23(17)
N3 C3 C4 N4 -5.3(3)
C15 C3 C4 N4 174.0(2)
N3 C3 C4 C21 173.8(2)
C15 C3 C4 C21 -7.0(4)
O5 N5 C5 C6 174.96(17)
Co1 N5 C5 C6 3.4(2)
O5 N5 C5 C27 -3.4(3)
Co1 N5 C5 C27 -174.93(17)
O6 N6 C6 C5 176.71(17)
Co1 N6 C6 C5 8.3(2)
O6 N6 C6 C33 0.1(3)
Co1 N6 C6 C33 -168.27(17)
N5 C5 C6 N6 -7.3(3)
C27 C5 C6 N6 171.1(2)
N5 C5 C6 C33 169.2(2)
C27 C5 C6 C33 -12.4(3)
C1 O7 C7 C8 -58.2(3)
O7 C7 C8 C9 -161.7(2)
C7 C8 C9 C10 -177.3(2)
C2 O8 C11 C12 -60.3(3)
O8 C11 C12 C13 171.6(2)
C11 C12 C13 C14 63.7(4)
N3 C3 C15 C20 128.2(3)
C4 C3 C15 C20 -51.0(4)
N3 C3 C15 C16 -51.5(3)
C4 C3 C15 C16 129.3(3)
C20 C15 C16 C17 0.9(4)
C3 C15 C16 C17 -179.5(2)
C15 C16 C17 C18 -1.5(4)
C16 C17 C18 C19 0.4(4)
C17 C18 C19 C20 1.3(4)
C16 C15 C20 C19 0.8(4)
C3 C15 C20 C19 -178.9(2)
C18 C19 C20 C15 -1.9(4)
N4 C4 C21 C22 133.5(3)
C3 C4 C21 C22 -45.5(4)
N4 C4 C21 C26 -45.2(3)
C3 C4 C21 C26 135.8(2)
C26 C21 C22 C23 0.6(4)
C4 C21 C22 C23 -178.1(2)
C21 C22 C23 C24 -0.5(4)
C22 C23 C24 C25 -0.6(4)
C23 C24 C25 C26 1.5(4)
C24 C25 C26 C21 -1.3(4)
C22 C21 C26 C25 0.3(4)
C4 C21 C26 C25 179.0(2)
N5 C5 C27 C28 136.6(2)
C6 C5 C27 C28 -41.6(3)
N5 C5 C27 C32 -44.9(3)
C6 C5 C27 C32 137.0(2)
C32 C27 C28 C29 1.0(4)
C5 C27 C28 C29 179.6(2)
C27 C28 C29 C30 -2.1(4)
C28 C29 C30 C31 1.8(4)
C29 C30 C31 C32 -0.5(4)
C30 C31 C32 C27 -0.6(4)
C28 C27 C32 C31 0.3(3)
C5 C27 C32 C31 -178.3(2)
N6 C6 C33 C38 -53.1(3)
C5 C6 C33 C38 130.7(2)
N6 C6 C33 C34 125.1(2)
C5 C6 C33 C34 -51.0(3)
C38 C33 C34 C35 1.8(4)
C6 C33 C34 C35 -176.5(2)
C33 C34 C35 C36 -1.4(4)
C34 C35 C36 C37 -0.4(4)
C35 C36 C37 C38 1.8(4)
C36 C37 C38 C33 -1.4(4)
C34 C33 C38 C37 -0.4(4)
C6 C33 C38 C37 177.9(2)
C6S C1S C2S C3S -0.1(4)
C1S C2S C3S C4S -0.5(4)
C2S C3S C4S C5S 0.7(5)
C3S C4S C5S C6S -0.3(5)
C2S C1S C6S C5S 0.6(5)
C4S C5S C6S C1S -0.4(5)
C12S C7S C8S C9S 0.0
C7S C8S C9S C10S 0.0
C8S C9S C10S C11S 0.0
C9S C10S C11S C12S 0.0
C10S C11S C12S C7S 0.0
C8S C7S C12S C11S 0.0
